data_4341739
loop_
_publ_author_name
'Gao, Jianhua'
'Li, Jian'
'Sulejmanovic, Dino'
'Hwu, Shiou-Jyh'

_publ_section_title
;
 M3(P2O7)2(2-)-Type Open Frameworks Featuring [M2O8] and [M3O12]
 Multinuclear Transition-Metal Oxide Units. Serendipitous Synthesis of Six
 Polymorphic Salt-Inclusion Magnetic Solids: Na2M3(P2O7)2&#x00B7;ACl (M =
 Mn, Fe; A = Rb, Cs) and K2M3(P2O7)2&#x00B7;CsCl (M = Fe, Mn).
;
_journal_issue 3
_journal_name_full 'Inorganic chemistry'
_journal_page_first 1136
_journal_page_last 1144
_journal_paper_doi 10.1021/ic5024696
_journal_volume 54
_journal_year 2015
_chemical_formula_sum 'Cl Cs Mn3 Na2 O14 P4'
_chemical_formula_weight 727.04
_chemical_name_systematic
; 
 ? 
;
_space_group_IT_number 15
_symmetry_cell_setting monoclinic
_symmetry_space_group_name_Hall '-C 2yc'
_symmetry_space_group_name_H-M 'C 1 2/c 1'
_atom_sites_solution_hydrogens none
_atom_sites_solution_primary direct
_atom_sites_solution_secondary difmap
_audit_creation_method SHELXL-97
_cell_angle_alpha 90.00
_cell_angle_beta 119.07(3)
_cell_angle_gamma 90.00
_cell_formula_units_Z 4
_cell_length_a 21.201(4)
_cell_length_b 5.2811(11)
_cell_length_c 13.913(3)
_cell_measurement_temperature 293(2)
_cell_volume 1361.5(6)
_computing_structure_refinement 'SHELXL-97 (Sheldrick, 1997)'
_computing_structure_solution 'SHELXS-97 (Sheldrick, 1990)'
_diffrn_ambient_temperature 293(2)
_diffrn_measured_fraction_theta_full 0.994
_diffrn_measured_fraction_theta_max 0.994
_diffrn_radiation_monochromator graphite
_diffrn_radiation_source 'fine-focus sealed tube'
_diffrn_radiation_type MoK\a
_diffrn_radiation_wavelength 0.71073
_diffrn_reflns_av_R_equivalents 0.0468
_diffrn_reflns_av_sigmaI/netI 0.0292
_diffrn_reflns_limit_h_max 21
_diffrn_reflns_limit_h_min -26
_diffrn_reflns_limit_k_max 6
_diffrn_reflns_limit_k_min -6
_diffrn_reflns_limit_l_max 17
_diffrn_reflns_limit_l_min -17
_diffrn_reflns_number 6140
_diffrn_reflns_theta_full 26.36
_diffrn_reflns_theta_max 26.36
_diffrn_reflns_theta_min 2.98
_exptl_absorpt_coefficient_mu 6.183
_exptl_absorpt_correction_T_max 0.372
_exptl_absorpt_correction_T_min 0.302
_exptl_absorpt_correction_type empirical
_exptl_crystal_colour 'light pink'
_exptl_crystal_density_diffrn 3.547
_exptl_crystal_density_method 'not measured'
_exptl_crystal_description column
_exptl_crystal_F_000 1364.0
_exptl_crystal_size_max 0.2
_exptl_crystal_size_mid 0.18
_exptl_crystal_size_min 0.16
_refine_diff_density_max 0.807
_refine_diff_density_min -1.713
_refine_diff_density_rms 0.218
_refine_ls_extinction_coef 0.0176(5)
_refine_ls_extinction_expression Fc^*^=kFc[1+0.001xFc^2^\l^3^/sin(2\q)]^-1/4^
_refine_ls_extinction_method SHELXL
_refine_ls_goodness_of_fit_ref 1.125
_refine_ls_hydrogen_treatment none
_refine_ls_matrix_type full
_refine_ls_number_parameters 117
_refine_ls_number_reflns 1392
_refine_ls_number_restraints 0
_refine_ls_restrained_S_all 1.125
_refine_ls_R_factor_all 0.0275
_refine_ls_R_factor_gt 0.0267
_refine_ls_shift/su_max 0.001
_refine_ls_shift/su_mean 0.000
_refine_ls_structure_factor_coef Fsqd
_refine_ls_weighting_details 'calc w=1/[\s^2^(Fo^2^)+(0.0391P)^2^+3.0950P] where P=(Fo^2^+2Fc^2^)/3'
_refine_ls_weighting_scheme calc
_refine_ls_wR_factor_gt 0.0676
_refine_ls_wR_factor_ref 0.0685
_reflns_number_gt 1334
_reflns_number_total 1400
_reflns_threshold_expression >2sigma(I)
_cod_data_source_file ic5024696_si_002.cif
_cod_data_source_block Na2Mn3(P2O7)2CsCl(1)
_cod_depositor_comments 'Adding full bibliography for 4341739--4341744.cif.'
_cod_original_cell_volume 1361.5(5)
_cod_original_sg_symbol_H-M c2/c
_cod_database_code 4341739

loop_
_symmetry_equiv_pos_as_xyz
'x, y, z'
'-x, y, -z+1/2'
'x+1/2, y+1/2, z'
'-x+1/2, y+1/2, -z+1/2'
'-x, -y, -z'
'x, -y, z-1/2'
'-x+1/2, -y+1/2, -z'
'x+1/2, -y+1/2, z-1/2'

loop_
_atom_site_label
_atom_site_type_symbol
_atom_site_fract_x
_atom_site_fract_y
_atom_site_fract_z
_atom_site_U_iso_or_equiv
_atom_site_adp_type
_atom_site_occupancy
_atom_site_symmetry_multiplicity
_atom_site_calc_flag
_atom_site_refinement_flags
Cs Cs 0.5000 0.0000 0.0000 0.02010(15) Uani 1 2 d S
Mn1 Mn 0.34240(2) 0.01585(7) 0.15401(4) 0.01084(16) Uani 1 1 d .
Mn2 Mn 0.5000 0.44455(12) 0.2500 0.01369(18) Uani 1 2 d S
Na Na 0.72061(7) 0.9760(2) 0.15284(11) 0.0182(3) Uani 1 1 d .
Cl Cl 0.5000 -0.04249(18) 0.2500 0.0205(2) Uani 1 2 d S
P1 P 0.34239(4) 0.51645(11) 0.00654(6) 0.00875(19) Uani 1 1 d .
P2 P 0.62018(4) 0.49582(10) 0.17330(6) 0.0088(2) Uani 1 1 d .
O1 O 0.54306(12) 0.4924(3) 0.15007(19) 0.0138(5) Uani 1 1 d .
O2 O 0.39136(11) 0.4622(4) -0.05067(17) 0.0145(4) Uani 1 1 d .
O3 O 0.34057(10) 0.2459(4) 0.28517(16) 0.0154(4) Uani 1 1 d .
O4 O 0.38193(9) 0.3688(3) 0.11389(14) 0.0138(4) Uani 1 1 d .
O5 O 0.34223(11) -0.1995(3) 0.02354(15) 0.0168(4) Uani 1 1 d .
O6 O 0.66464(10) 0.7178(4) 0.24238(16) 0.0156(4) Uani 1 1 d .
O7 O 0.73075(9) 0.5910(4) 0.07136(15) 0.0171(4) Uani 1 1 d .

loop_
_atom_site_aniso_label
_atom_site_aniso_U_11
_atom_site_aniso_U_22
_atom_site_aniso_U_33
_atom_site_aniso_U_23
_atom_site_aniso_U_13
_atom_site_aniso_U_12
Cs 0.0247(2) 0.0154(2) 0.0155(2) -0.00049(7) 0.00610(15) 0.00237(8)
Mn1 0.0123(3) 0.0106(3) 0.0107(3) -0.00050(12) 0.0064(2) -0.00024(12)
Mn2 0.0142(3) 0.0159(3) 0.0150(3) 0.000 0.0103(2) 0.000
Na 0.0179(6) 0.0172(6) 0.0197(6) -0.0013(4) 0.0092(5) 0.0012(4)
Cl 0.0286(5) 0.0130(4) 0.0203(5) 0.000 0.0122(4) 0.000
P1 0.0091(3) 0.0103(4) 0.0079(4) 0.0001(2) 0.0049(3) 0.0004(2)
P2 0.0092(4) 0.0092(4) 0.0088(4) 0.00034(19) 0.0049(3) 0.00033(19)
O1 0.0087(10) 0.0224(11) 0.0123(10) 0.0005(6) 0.0066(9) 0.0003(6)
O2 0.0138(9) 0.0202(9) 0.0123(10) 0.0039(7) 0.0085(8) 0.0056(7)
O3 0.0200(8) 0.0130(9) 0.0164(9) -0.0040(7) 0.0112(7) -0.0049(8)
O4 0.0157(8) 0.0153(9) 0.0103(8) 0.0024(7) 0.0061(7) -0.0006(7)
O5 0.0238(9) 0.0121(9) 0.0157(9) -0.0003(7) 0.0105(8) 0.0009(7)
O6 0.0176(9) 0.0127(9) 0.0190(9) -0.0046(7) 0.0110(8) -0.0044(7)
O7 0.0114(8) 0.0192(10) 0.0176(9) -0.0035(8) 0.0045(7) -0.0015(8)

loop_
_atom_type_symbol
_atom_type_description
_atom_type_scat_dispersion_real
_atom_type_scat_dispersion_imag
_atom_type_scat_source
O O 0.0106 0.0060 'International Tables Vol C Tables 4.2.6.8 and 6.1.1.4'
Na Na 0.0362 0.0249 'International Tables Vol C Tables 4.2.6.8 and 6.1.1.4'
P P 0.1023 0.0942 'International Tables Vol C Tables 4.2.6.8 and 6.1.1.4'
Cl Cl 0.1484 0.1585 'International Tables Vol C Tables 4.2.6.8 and 6.1.1.4'
Mn Mn 0.3368 0.7283 'International Tables Vol C Tables 4.2.6.8 and 6.1.1.4'
Cs Cs -0.3680 2.1192 'International Tables Vol C Tables 4.2.6.8 and 6.1.1.4'

loop_
_geom_angle_atom_site_label_1
_geom_angle_atom_site_label_2
_geom_angle_atom_site_label_3
_geom_angle
_geom_angle_site_symmetry_1
_geom_angle_site_symmetry_3
O1 Cs O1 180.00(10) 5_655 .
O1 Cs O2 122.32(6) 5_655 .
O1 Cs O2 57.68(6) . .
O1 Cs O2 57.68(6) 5_655 5_655
O1 Cs O2 122.32(6) . 5_655
O2 Cs O2 180.00(7) . 5_655
O1 Cs O1 69.39(7) 5_655 1_545
O1 Cs O1 110.61(7) . 1_545
O2 Cs O1 136.17(6) . 1_545
O2 Cs O1 43.83(6) 5_655 1_545
O1 Cs O1 110.61(7) 5_655 5_665
O1 Cs O1 69.39(7) . 5_665
O2 Cs O1 43.83(6) . 5_665
O2 Cs O1 136.17(6) 5_655 5_665
O1 Cs O1 180.00(3) 1_545 5_665
O1 Cs Cl 117.62(4) 5_655 .
O1 Cs Cl 62.38(4) . .
O2 Cs Cl 85.39(5) . .
O2 Cs Cl 94.61(5) 5_655 .
O1 Cs Cl 56.02(4) 1_545 .
O1 Cs Cl 123.98(4) 5_665 .
O1 Cs Cl 62.38(4) 5_655 5_655
O1 Cs Cl 117.62(4) . 5_655
O2 Cs Cl 94.61(5) . 5_655
O2 Cs Cl 85.39(5) 5_655 5_655
O1 Cs Cl 123.98(4) 1_545 5_655
O1 Cs Cl 56.02(4) 5_665 5_655
Cl Cs Cl 180.0 . 5_655
O1 Cs O3 44.34(5) 5_655 6
O1 Cs O3 135.66(5) . 6
O2 Cs O3 78.53(5) . 6
O2 Cs O3 101.47(5) 5_655 6
O1 Cs O3 95.51(5) 1_545 6
O1 Cs O3 84.49(5) 5_665 6
Cl Cs O3 111.12(4) . 6
Cl Cs O3 68.88(4) 5_655 6
O1 Cs O3 135.66(5) 5_655 2_655
O1 Cs O3 44.34(5) . 2_655
O2 Cs O3 101.47(5) . 2_655
O2 Cs O3 78.53(5) 5_655 2_655
O1 Cs O3 84.49(5) 1_545 2_655
O1 Cs O3 95.51(5) 5_665 2_655
Cl Cs O3 68.88(4) . 2_655
Cl Cs O3 111.12(4) 5_655 2_655
O3 Cs O3 180.0 6 2_655
O1 Cs O2 41.77(5) 5_655 1_545
O1 Cs O2 138.23(5) . 1_545
O2 Cs O2 104.01(6) . 1_545
O2 Cs O2 75.99(6) 5_655 1_545
O1 Cs O2 53.99(5) 1_545 1_545
O1 Cs O2 126.01(5) 5_665 1_545
Cl Cs O2 80.21(4) . 1_545
Cl Cs O2 99.79(4) 5_655 1_545
O3 Cs O2 42.22(5) 6 1_545
O3 Cs O2 137.78(5) 2_655 1_545
O1 Cs O2 138.23(5) 5_655 5_665
O1 Cs O2 41.77(5) . 5_665
O2 Cs O2 75.99(6) . 5_665
O2 Cs O2 104.01(6) 5_655 5_665
O1 Cs O2 126.01(5) 1_545 5_665
O1 Cs O2 53.99(5) 5_665 5_665
Cl Cs O2 99.79(4) . 5_665
Cl Cs O2 80.21(4) 5_655 5_665
O3 Cs O2 137.78(5) 6 5_665
O3 Cs O2 42.22(5) 2_655 5_665
O2 Cs O2 180.0 1_545 5_665
O7 Mn1 O5 95.67(8) 3_445 .
O7 Mn1 O6 94.40(8) 3_445 2_645
O5 Mn1 O6 101.76(7) . 2_645
O7 Mn1 O3 83.18(8) 3_445 .
O5 Mn1 O3 178.39(8) . .
O6 Mn1 O3 79.46(8) 2_645 .
O7 Mn1 O4 99.54(7) 3_445 .
O5 Mn1 O4 94.49(7) . .
O6 Mn1 O4 157.41(7) 2_645 .
O3 Mn1 O4 84.62(7) . .
O7 Mn1 Na 40.94(6) 3_445 3_445
O5 Mn1 Na 131.31(6) . 3_445
O6 Mn1 Na 102.34(6) 2_645 3_445
O3 Mn1 Na 47.19(6) . 3_445
O4 Mn1 Na 77.67(5) . 3_445
O7 Mn1 Na 71.77(6) 3_445 2_645
O5 Mn1 Na 140.00(6) . 2_645
O6 Mn1 Na 44.40(5) 2_645 2_645
O3 Mn1 Na 40.63(5) . 2_645
O4 Mn1 Na 124.58(5) . 2_645
Na Mn1 Na 60.07(3) 3_445 2_645
O7 Mn1 Cs 131.80(6) 3_445 2_655
O5 Mn1 Cs 127.98(5) . 2_655
O6 Mn1 Cs 61.05(5) 2_645 2_655
O3 Mn1 Cs 53.51(5) . 2_655
O4 Mn1 Cs 96.54(5) . 2_655
Na Mn1 Cs 100.70(3) 3_445 2_655
Na Mn1 Cs 61.74(3) 2_645 2_655
O1 Mn2 O1 165.60(10) 2_655 .
O1 Mn2 O4 85.07(8) 2_655 .
O1 Mn2 O4 97.41(8) . .
O1 Mn2 O4 97.41(8) 2_655 2_655
O1 Mn2 O4 85.07(8) . 2_655
O4 Mn2 O4 160.19(10) . 2_655
O1 Mn2 Cl 97.20(5) 2_655 .
O1 Mn2 Cl 97.20(5) . .
O4 Mn2 Cl 80.10(5) . .
O4 Mn2 Cl 80.10(5) 2_655 .
O1 Mn2 Cl 82.80(5) 2_655 1_565
O1 Mn2 Cl 82.80(5) . 1_565
O4 Mn2 Cl 99.90(5) . 1_565
O4 Mn2 Cl 99.90(5) 2_655 1_565
Cl Mn2 Cl 180.000(1) . 1_565
O1 Mn2 Cs 145.50(6) 2_655 .
O1 Mn2 Cs 46.85(5) . .
O4 Mn2 Cs 70.26(5) . .
O4 Mn2 Cs 98.35(5) 2_655 .
Cl Mn2 Cs 55.981(11) . .
Cl Mn2 Cs 124.019(10) 1_565 .
O1 Mn2 Cs 46.85(5) 2_655 2_655
O1 Mn2 Cs 145.50(6) . 2_655
O4 Mn2 Cs 98.35(5) . 2_655
O4 Mn2 Cs 70.26(5) 2_655 2_655
Cl Mn2 Cs 55.981(10) . 2_655
Cl Mn2 Cs 124.019(11) 1_565 2_655
Cs Mn2 Cs 111.96(2) . 2_655
O3 Na O7 151.88(9) 2_665 .
O3 Na O5 86.96(8) 2_665 5_665
O7 Na O5 93.75(8) . 5_665
O3 Na O6 91.74(8) 2_665 4_655
O7 Na O6 115.21(8) . 4_655
O5 Na O6 103.86(8) 5_665 4_655
O3 Na O6 70.64(8) 2_665 .
O7 Na O6 86.92(8) . .
O5 Na O6 127.04(9) 5_665 .
O6 Na O6 123.49(7) 4_655 .
O3 Na O3 123.09(7) 2_665 3
O7 Na O3 69.89(7) . 3
O5 Na O3 143.23(9) 5_665 3
O6 Na O3 59.06(8) 4_655 3
O6 Na O3 86.01(8) . 3
O3 Na P2 106.42(7) 2_665 4_655
O7 Na P2 94.90(6) . 4_655
O5 Na P2 129.06(7) 5_665 4_655
O6 Na P2 29.65(5) 4_655 4_655
O6 Na P2 103.51(7) . 4_655
O3 Na P2 29.77(5) 3 4_655
O3 Na P1 128.08(7) 2_665 5_665
O7 Na P1 25.54(5) . 5_665
O5 Na P1 81.91(6) 5_665 5_665
O6 Na P1 140.18(7) 4_655 5_665
O6 Na P1 76.51(6) . 5_665
O3 Na P1 92.61(6) 3 5_665
P2 Na P1 119.81(4) 4_655 5_665
O3 Na P1 68.97(6) 2_665 5_675
O7 Na P1 118.07(7) . 5_675
O5 Na P1 25.27(5) 5_665 5_675
O6 Na P1 86.48(6) 4_655 5_675
O6 Na P1 129.71(7) . 5_675
O3 Na P1 141.91(6) 3 5_675
P2 Na P1 115.65(4) 4_655 5_675
P1 Na P1 106.96(5) 5_665 5_675
O3 Na P2 86.69(6) 2_665 .
O7 Na P2 67.07(6) . .
O5 Na P2 112.57(7) 5_665 .
O6 Na P2 143.38(7) 4_655 .
O6 Na P2 24.03(5) . .
O3 Na P2 91.66(6) 3 .
P2 Na P2 117.01(4) 4_655 .
P1 Na P2 52.87(3) 5_665 .
P1 Na P2 126.26(5) 5_675 .
O3 Na Mn1 160.77(7) 2_665 3
O7 Na Mn1 35.31(5) . 3
O5 Na Mn1 112.05(7) 5_665 3
O6 Na Mn1 81.18(6) 4_655 3
O6 Na Mn1 98.34(6) . 3
O3 Na Mn1 38.46(5) 3 3
P2 Na Mn1 59.78(3) 4_655 3
P1 Na Mn1 60.76(3) 5_665 3
P1 Na Mn1 127.84(5) 5_675 3
P2 Na Mn1 88.44(3) . 3
O3 Na Mn1 37.63(5) 2_665 2_665
O7 Na Mn1 124.41(7) . 2_665
O5 Na Mn1 120.59(6) 5_665 2_665
O6 Na Mn1 98.42(6) 4_655 2_665
O6 Na Mn1 37.74(5) . 2_665
O3 Na Mn1 95.18(6) 3 2_665
P2 Na Mn1 94.37(4) 4_655 2_665
P1 Na Mn1 112.55(4) 5_665 2_665
P1 Na Mn1 106.34(4) 5_675 2_665
P2 Na Mn1 59.99(3) . 2_665
Mn1 Na Mn1 125.50(4) 3 2_665
Mn2 Cl Mn2 180.000(1) . 1_545
Mn2 Cl Cs 86.308(16) . 2_655
Mn2 Cl Cs 93.692(16) 1_545 2_655
Mn2 Cl Cs 86.308(16) . .
Mn2 Cl Cs 93.692(16) 1_545 .
Cs Cl Cs 172.62(3) 2_655 .
O7 P1 O5 113.87(12) 5_665 1_565
O7 P1 O4 113.34(11) 5_665 .
O5 P1 O4 113.21(11) 1_565 .
O7 P1 O2 105.24(12) 5_665 .
O5 P1 O2 107.65(11) 1_565 .
O4 P1 O2 102.33(11) . .
O7 P1 Na 43.13(8) 5_665 5_665
O5 P1 Na 149.80(8) 1_565 5_665
O4 P1 Na 96.16(8) . 5_665
O2 P1 Na 70.79(8) . 5_665
O7 P1 Na 83.34(9) 5_665 5_675
O5 P1 Na 43.58(8) 1_565 5_675
O4 P1 Na 156.78(8) . 5_675
O2 P1 Na 87.72(8) . 5_675
Na P1 Na 106.96(5) 5_665 5_675
O7 P1 Cs 139.27(9) 5_665 1_565
O5 P1 Cs 58.01(8) 1_565 1_565
O4 P1 Cs 105.37(8) . 1_565
O2 P1 Cs 52.63(8) . 1_565
Na P1 Cs 122.24(3) 5_665 1_565
Na P1 Cs 64.20(3) 5_675 1_565
O1 P2 O3 114.14(11) . 2_655
O1 P2 O6 114.88(11) . .
O3 P2 O6 111.94(12) 2_655 .
O1 P2 O2 100.57(13) . 5_665
O3 P2 O2 107.15(11) 2_655 5_665
O6 P2 O2 106.93(11) . 5_665
O1 P2 Na 146.86(10) . 4_645
O3 P2 Na 58.51(8) 2_655 4_645
O6 P2 Na 54.40(8) . 4_645
O2 P2 Na 112.51(9) 5_665 4_645
O1 P2 Na 130.41(8) . .
O3 P2 Na 115.43(8) 2_655 .
O6 P2 Na 42.12(8) . .
O2 P2 Na 65.83(8) 5_665 .
Na P2 Na 66.23(3) 4_645 .
O1 P2 Cs 60.67(8) . .
O3 P2 Cs 72.77(8) 2_655 .
O6 P2 Cs 174.98(8) . .
O2 P2 Cs 72.58(8) 5_665 .
Na P2 Cs 130.55(3) 4_645 .
Na P2 Cs 138.21(3) . .
O1 P2 Cs 62.08(8) . 1_565
O3 P2 Cs 163.81(8) 2_655 1_565
O6 P2 Cs 82.81(8) . 1_565
O2 P2 Cs 60.38(7) 5_665 1_565
Na P2 Cs 133.94(3) 4_645 1_565
Na P2 Cs 70.58(3) . 1_565
Cs P2 Cs 92.74(3) . 1_565
P2 O1 Mn2 131.48(15) . .
P2 O1 Cs 94.95(9) . .
Mn2 O1 Cs 105.59(7) . .
P2 O1 Cs 93.72(9) . 1_565
Mn2 O1 Cs 117.86(8) . 1_565
Cs O1 Cs 110.61(7) . 1_565
P1 O2 P2 133.90(13) . 5_665
P1 O2 Cs 126.58(10) . .
P2 O2 Cs 93.49(9) 5_665 .
P1 O2 Cs 105.95(9) . 1_565
P2 O2 Cs 81.31(8) 5_665 1_565
Cs O2 Cs 104.01(6) . 1_565
P2 O3 Mn1 124.53(11) 2_655 .
P2 O3 Na 133.24(12) 2_655 2_645
Mn1 O3 Na 101.74(8) . 2_645
P2 O3 Na 91.72(10) 2_655 3_445
Mn1 O3 Na 94.34(8) . 3_445
Na O3 Na 91.08(7) 2_645 3_445
P2 O3 Cs 82.76(8) 2_655 2_655
Mn1 O3 Cs 95.98(7) . 2_655
Na O3 Cs 86.43(7) 2_645 2_655
Na O3 Cs 169.67(8) 3_445 2_655
P1 O4 Mn1 125.43(10) . .
P1 O4 Mn2 124.88(11) . .
Mn1 O4 Mn2 109.13(7) . .
P1 O5 Mn1 131.12(12) 1_545 .
P1 O5 Na 111.15(10) 1_545 5_665
Mn1 O5 Na 111.65(8) . 5_665
P1 O5 Cs 101.45(9) 1_545 .
Mn1 O5 Cs 107.28(7) . .
Na O5 Cs 81.26(6) 5_665 .
P2 O6 Mn1 138.79(12) . 2_665
P2 O6 Na 95.95(10) . 4_645
Mn1 O6 Na 110.03(9) 2_665 4_645
P2 O6 Na 113.85(11) . .
Mn1 O6 Na 97.86(8) 2_665 .
Na O6 Na 90.35(7) 4_645 .
P2 O6 Cs 73.75(8) . 1_565
Mn1 O6 Cs 88.58(6) 2_665 1_565
Na O6 Cs 159.51(8) 4_645 1_565
Na O6 Cs 78.29(6) . 1_565
P1 O7 Mn1 144.39(13) 5_665 3
P1 O7 Na 111.32(11) 5_665 .
Mn1 O7 Na 103.75(8) 3 .

loop_
_geom_bond_atom_site_label_1
_geom_bond_atom_site_label_2
_geom_bond_distance
_geom_bond_site_symmetry_2
Cs O1 3.178(2) 5_655
Cs O1 3.178(2) .
Cs O2 3.191(2) .
Cs O2 3.191(2) 5_655
Cs O1 3.245(2) 1_545
Cs O1 3.245(2) 5_665
Cs Cl 3.4854(7) .
Cs Cl 3.4854(7) 5_655
Cs O3 3.497(2) 6
Cs O3 3.497(2) 2_655
Cs O2 3.506(2) 1_545
Cs O2 3.506(2) 5_665
Mn1 O7 2.107(2) 3_445
Mn1 O5 2.141(2) .
Mn1 O6 2.188(2) 2_645
Mn1 O3 2.208(2) .
Mn1 O4 2.2234(19) .
Mn1 Na 3.5400(14) 3_445
Mn1 Na 3.5410(16) 2_645
Mn1 Cs 4.3259(19) 2_655
Mn2 O1 2.016(2) 2_655
Mn2 O1 2.016(2) .
Mn2 O4 2.3250(19) .
Mn2 O4 2.3250(19) 2_655
Mn2 Cl 2.5721(13) .
Mn2 Cl 2.7090(13) 1_565
Mn2 Cs 4.1964(7) 2_655
Na O3 2.355(2) 2_665
Na O7 2.388(2) .
Na O5 2.452(2) 5_665
Na O6 2.496(2) 4_655
Na O6 2.501(2) .
Na O3 2.605(3) 3
Na P2 3.053(2) 4_655
Na P1 3.2535(15) 5_665
Na P1 3.3180(14) 5_675
Na P2 3.4107(14) .
Na Mn1 3.5400(14) 3
Na Mn1 3.5410(16) 2_665
Cl Mn2 2.7090(13) 1_545
Cl Cs 3.4854(7) 2_655
P1 O7 1.5059(19) 5_665
P1 O5 1.5187(19) 1_565
P1 O4 1.5247(19) .
P1 O2 1.611(2) .
P1 Na 3.2535(15) 5_665
P1 Na 3.3180(14) 5_675
P1 Cs 4.2415(9) 1_565
P2 O1 1.505(2) .
P2 O3 1.517(2) 2_655
P2 O6 1.519(2) .
P2 O2 1.617(2) 5_665
P2 Na 3.053(2) 4_645
P2 Cs 3.6641(11) 1_565
O1 Cs 3.245(2) 1_565
O2 P2 1.617(2) 5_665
O2 Cs 3.506(2) 1_565
O3 P2 1.517(2) 2_655
O3 Na 2.355(2) 2_645
O3 Na 2.605(3) 3_445
O3 Cs 3.497(2) 2_655
O5 P1 1.5187(19) 1_545
O5 Na 2.452(2) 5_665
O6 Mn1 2.188(2) 2_665
O6 Na 2.496(2) 4_645
O6 Cs 3.787(2) 1_565
O7 P1 1.5059(19) 5_665
O7 Mn1 2.107(2) 3
